data_4069453
loop_
_publ_author_name
'Wallis, Christopher J.'
'Kraft, Ira L.'
'Murphy, Jeffrey N.'
'Patrick, Brian O.'
'Mehrkhodavandi, Parisa'

_publ_section_title
;
 Reversible Orthopalladation of Phosphinimine&#x2212;Imine
 Dichloropalladium(II) Complexes
;
_journal_issue 13
_journal_name_full Organometallics
_journal_page_first 3889
_journal_paper_doi 10.1021/om900194s
_journal_volume 28
_journal_year 2009
_chemical_formula_sum 'C38 H30 Cl N2 P Pd'
_chemical_formula_weight 687.46
_chemical_name_systematic
;
 ?
;
_space_group_IT_number 14
_symmetry_cell_setting monoclinic
_symmetry_space_group_name_Hall '-P 2ybc'
_symmetry_space_group_name_H-M 'P 1 21/c 1'
_atom_sites_solution_hydrogens geom
_atom_sites_solution_primary direct
_atom_sites_solution_secondary difmap
_audit_creation_method SHELXL-97
_cell_angle_alpha 90.00
_cell_angle_beta 112.617(3)
_cell_angle_gamma 90.00
_cell_formula_units_Z 4
_cell_length_a 12.2462(10)
_cell_length_b 21.9905(18)
_cell_length_c 12.1611(10)
_cell_measurement_reflns_used 9942
_cell_measurement_temperature 173(2)
_cell_measurement_theta_max 28.08
_cell_measurement_theta_min 2.21
_cell_volume 3023.1(4)
_computing_structure_refinement 'SHELXL-97 (Sheldrick, 1997)'
_diffrn_ambient_temperature 173(2)
_diffrn_measured_fraction_theta_full 0.997
_diffrn_measured_fraction_theta_max 0.997
_diffrn_measurement_device_type 'Bruker X8 APEX II'
_diffrn_measurement_method 'area detector'
_diffrn_radiation_monochromator graphite
_diffrn_radiation_source 'fine-focus sealed tube'
_diffrn_radiation_type MoK\a
_diffrn_radiation_wavelength 0.71073
_diffrn_reflns_av_R_equivalents 0.0412
_diffrn_reflns_av_sigmaI/netI 0.0395
_diffrn_reflns_limit_h_max 16
_diffrn_reflns_limit_h_min -13
_diffrn_reflns_limit_k_max 29
_diffrn_reflns_limit_k_min -27
_diffrn_reflns_limit_l_max 15
_diffrn_reflns_limit_l_min -16
_diffrn_reflns_number 35574
_diffrn_reflns_theta_full 28.12
_diffrn_reflns_theta_max 28.12
_diffrn_reflns_theta_min 1.80
_exptl_absorpt_coefficient_mu 0.786
_exptl_absorpt_correction_T_max 0.882
_exptl_absorpt_correction_T_min 0.808
_exptl_absorpt_correction_type multi-scan
_exptl_crystal_colour yellow
_exptl_crystal_density_diffrn 1.510
_exptl_crystal_density_method 'not measured'
_exptl_crystal_description prism
_exptl_crystal_F_000 1400
_exptl_crystal_size_max 0.24
_exptl_crystal_size_mid 0.17
_exptl_crystal_size_min 0.16
_refine_diff_density_max 0.722
_refine_diff_density_min -0.434
_refine_diff_density_rms 0.079
_refine_ls_extinction_method none
_refine_ls_goodness_of_fit_ref 1.017
_refine_ls_hydrogen_treatment constr
_refine_ls_matrix_type full
_refine_ls_number_parameters 389
_refine_ls_number_reflns 7364
_refine_ls_number_restraints 0
_refine_ls_restrained_S_all 1.017
_refine_ls_R_factor_all 0.0506
_refine_ls_R_factor_gt 0.0298
_refine_ls_shift/su_max 0.002
_refine_ls_shift/su_mean 0.000
_refine_ls_structure_factor_coef Fsqd
_refine_ls_weighting_details 'calc w=1/[\s^2^(Fo^2^)+(0.0246P)^2^+2.5894P] where P=(Fo^2^+2Fc^2^)/3'
_refine_ls_weighting_scheme calc
_refine_ls_wR_factor_gt 0.0614
_refine_ls_wR_factor_ref 0.0687
_reflns_number_gt 5648
_reflns_number_total 7364
_reflns_threshold_expression >2sigma(I)
_cod_data_source_file om900194s_si_001.cif
_cod_data_source_block pm044
_cod_original_sg_symbol_H-M 'P 21/c'
_cod_database_code 4069453

loop_
_symmetry_equiv_pos_as_xyz
'x, y, z'
'-x, y+1/2, -z+1/2'
'-x, -y, -z'
'x, -y-1/2, z-1/2'

loop_
_atom_site_label
_atom_site_type_symbol
_atom_site_fract_x
_atom_site_fract_y
_atom_site_fract_z
_atom_site_U_iso_or_equiv
_atom_site_adp_type
_atom_site_occupancy
_atom_site_symmetry_multiplicity
_atom_site_calc_flag
_atom_site_refinement_flags
C1 C 0.8772(2) 0.07411(10) 0.92801(19) 0.0158(4) Uani 1 1 d .
C2 C 0.9805(2) 0.05797(10) 0.9107(2) 0.0203(5) Uani 1 1 d .
H2 H 1.0552 0.0654 0.9727 0.024 Uiso 1 1 calc R
C3 C 0.9765(2) 0.03166(10) 0.8065(2) 0.0213(5) Uani 1 1 d .
H3 H 1.0481 0.0217 0.7975 0.026 Uiso 1 1 calc R
C4 C 0.8698(2) 0.01976(10) 0.7154(2) 0.0218(5) Uani 1 1 d .
H4 H 0.8669 0.0008 0.6442 0.026 Uiso 1 1 calc R
C5 C 0.7674(2) 0.03581(10) 0.7293(2) 0.0207(5) Uani 1 1 d .
H5 H 0.6938 0.0282 0.6657 0.025 Uiso 1 1 calc R
C6 C 0.7672(2) 0.06304(10) 0.83376(19) 0.0165(4) Uani 1 1 d .
C7 C 0.6515(2) 0.08099(10) 0.8331(2) 0.0178(5) Uani 1 1 d .
C8 C 0.5545(2) 0.08657(12) 0.7121(2) 0.0250(5) Uani 1 1 d .
C9 C 0.5504(3) 0.13662(15) 0.6422(3) 0.0390(7) Uani 1 1 d .
H9 H 0.6058 0.1688 0.6713 0.047 Uiso 1 1 calc R
C10 C 0.4614(3) 0.13868(19) 0.5260(3) 0.0579(11) Uani 1 1 d .
H10 H 0.4560 0.1726 0.4758 0.070 Uiso 1 1 calc R
C11 C 0.3828(3) 0.0914(2) 0.4861(3) 0.0564(10) Uani 1 1 d .
H11 H 0.3243 0.0927 0.4074 0.068 Uiso 1 1 calc R
C12 C 0.3865(3) 0.04330(19) 0.5557(3) 0.0529(10) Uani 1 1 d .
H12 H 0.3300 0.0116 0.5268 0.064 Uiso 1 1 calc R
C13 C 0.4724(2) 0.04017(15) 0.6686(2) 0.0371(7) Uani 1 1 d .
H13 H 0.4755 0.0059 0.7173 0.045 Uiso 1 1 calc R
C14 C 0.5112(2) 0.11169(11) 0.9063(2) 0.0188(5) Uani 1 1 d .
C15 C 0.4245(2) 0.06995(11) 0.8984(2) 0.0239(5) Uani 1 1 d .
H15 H 0.4440 0.0282 0.9147 0.029 Uiso 1 1 calc R
C16 C 0.3094(2) 0.08930(12) 0.8668(2) 0.0258(5) Uani 1 1 d .
H16 H 0.2496 0.0604 0.8603 0.031 Uiso 1 1 calc R
C17 C 0.2789(2) 0.15012(12) 0.8441(2) 0.0240(5) Uani 1 1 d .
C18 C 0.3683(2) 0.19129(12) 0.8586(2) 0.0258(5) Uani 1 1 d .
H18 H 0.3497 0.2333 0.8468 0.031 Uiso 1 1 calc R
C19 C 0.4841(2) 0.17289(11) 0.8897(2) 0.0247(5) Uani 1 1 d .
H19 H 0.5445 0.2020 0.8997 0.030 Uiso 1 1 calc R
C20 C 0.1525(2) 0.17019(13) 0.8054(2) 0.0310(6) Uani 1 1 d .
H20A H 0.1487 0.2147 0.8018 0.047 Uiso 1 1 calc R
H20B H 0.1199 0.1556 0.8626 0.047 Uiso 1 1 calc R
H20C H 0.1063 0.1534 0.7264 0.047 Uiso 1 1 calc R
C21 C 0.8857(2) 0.09735(10) 1.26206(19) 0.0178(5) Uani 1 1 d .
C22 C 0.8945(2) 0.07239(11) 1.3707(2) 0.0228(5) Uani 1 1 d .
H22 H 0.8319 0.0481 1.3745 0.027 Uiso 1 1 calc R
C23 C 0.9940(2) 0.08278(11) 1.4729(2) 0.0254(5) Uani 1 1 d .
H23 H 0.9991 0.0647 1.5456 0.031 Uiso 1 1 calc R
C24 C 1.0860(2) 0.11884(12) 1.4718(2) 0.0251(5) Uani 1 1 d .
H24 H 1.1522 0.1266 1.5434 0.030 Uiso 1 1 calc R
C25 C 1.0804(2) 0.14349(11) 1.3648(2) 0.0215(5) Uani 1 1 d .
H25 H 1.1430 0.1681 1.3617 0.026 Uiso 1 1 calc R
C26 C 0.9816(2) 0.13154(10) 1.26222(19) 0.0170(5) Uani 1 1 d .
C27 C 1.1105(2) 0.16464(11) 1.1144(2) 0.0187(5) Uani 1 1 d .
C28 C 1.1957(2) 0.11873(12) 1.1566(2) 0.0243(5) Uani 1 1 d .
H28 H 1.1749 0.0808 1.1806 0.029 Uiso 1 1 calc R
C29 C 1.3092(2) 0.12803(13) 1.1634(2) 0.0301(6) Uani 1 1 d .
H29 H 1.3662 0.0964 1.1909 0.036 Uiso 1 1 calc R
C30 C 1.3402(2) 0.18323(14) 1.1305(2) 0.0330(6) Uani 1 1 d .
H30 H 1.4188 0.1898 1.1360 0.040 Uiso 1 1 calc R
C31 C 1.2577(2) 0.22900(13) 1.0896(2) 0.0320(6) Uani 1 1 d .
H31 H 1.2797 0.2670 1.0674 0.038 Uiso 1 1 calc R
C32 C 1.1426(2) 0.21990(11) 1.0807(2) 0.0241(5) Uani 1 1 d .
H32 H 1.0858 0.2515 1.0516 0.029 Uiso 1 1 calc R
C33 C 0.8870(2) 0.22226(10) 1.0709(2) 0.0190(5) Uani 1 1 d .
C34 C 0.8826(2) 0.26413(11) 1.1541(2) 0.0264(5) Uani 1 1 d .
H34 H 0.9221 0.2561 1.2368 0.032 Uiso 1 1 calc R
C35 C 0.8206(3) 0.31772(12) 1.1162(3) 0.0385(7) Uani 1 1 d .
H35 H 0.8180 0.3466 1.1733 0.046 Uiso 1 1 calc R
C36 C 0.7629(3) 0.32960(13) 0.9974(3) 0.0407(8) Uani 1 1 d .
H36 H 0.7200 0.3665 0.9724 0.049 Uiso 1 1 calc R
C37 C 0.7667(3) 0.28833(13) 0.9144(3) 0.0400(7) Uani 1 1 d .
H37 H 0.7269 0.2968 0.8319 0.048 Uiso 1 1 calc R
C38 C 0.8283(2) 0.23446(12) 0.9502(2) 0.0298(6) Uani 1 1 d .
H38 H 0.8304 0.2059 0.8925 0.036 Uiso 1 1 calc R
N1 N 0.88552(16) 0.09674(8) 1.03742(16) 0.0170(4) Uani 1 1 d .
N2 N 0.62962(16) 0.09135(9) 0.92744(16) 0.0185(4) Uani 1 1 d .
P1 P 0.96599(5) 0.15205(3) 1.11546(5) 0.01570(12) Uani 1 1 d .
Cl1 Cl 0.61915(5) 0.09026(3) 1.19122(5) 0.02502(13) Uani 1 1 d .
Pd1 Pd 0.755746(15) 0.091007(8) 1.103658(15) 0.01562(5) Uani 1 1 d .

loop_
_atom_site_aniso_label
_atom_site_aniso_U_11
_atom_site_aniso_U_22
_atom_site_aniso_U_33
_atom_site_aniso_U_23
_atom_site_aniso_U_13
_atom_site_aniso_U_12
C1 0.0166(11) 0.0143(10) 0.0166(11) 0.0019(8) 0.0064(9) 0.0015(9)
C2 0.0151(11) 0.0221(12) 0.0236(12) -0.0022(10) 0.0071(10) -0.0016(10)
C3 0.0207(12) 0.0194(11) 0.0278(13) -0.0018(10) 0.0138(11) -0.0002(10)
C4 0.0278(13) 0.0202(12) 0.0208(12) -0.0046(10) 0.0130(10) -0.0014(10)
C5 0.0198(11) 0.0219(12) 0.0183(12) -0.0028(9) 0.0050(10) -0.0033(10)
C6 0.0177(11) 0.0148(10) 0.0168(11) 0.0015(9) 0.0064(9) 0.0001(9)
C7 0.0169(11) 0.0163(11) 0.0187(11) -0.0005(9) 0.0051(9) -0.0010(9)
C8 0.0177(11) 0.0397(14) 0.0189(12) 0.0003(11) 0.0082(10) 0.0070(12)
C9 0.0322(15) 0.0533(18) 0.0338(16) 0.0165(14) 0.0152(13) 0.0168(14)
C10 0.059(2) 0.083(3) 0.042(2) 0.0299(19) 0.0306(18) 0.037(2)
C11 0.0257(15) 0.108(3) 0.0291(16) -0.001(2) 0.0029(13) 0.017(2)
C12 0.0279(16) 0.100(3) 0.0257(16) -0.0182(18) 0.0051(13) -0.0063(18)
C13 0.0255(14) 0.0583(19) 0.0265(14) -0.0108(14) 0.0089(12) -0.0046(14)
C14 0.0137(11) 0.0249(12) 0.0156(11) -0.0001(9) 0.0032(9) 0.0010(10)
C15 0.0208(12) 0.0237(12) 0.0258(13) -0.0008(10) 0.0073(11) -0.0019(10)
C16 0.0188(11) 0.0301(13) 0.0281(13) -0.0008(11) 0.0086(10) -0.0060(11)
C17 0.0181(12) 0.0339(14) 0.0211(12) 0.0008(10) 0.0090(10) 0.0040(11)
C18 0.0238(13) 0.0257(13) 0.0297(14) 0.0009(11) 0.0123(11) 0.0039(11)
C19 0.0206(12) 0.0268(13) 0.0277(13) -0.0018(11) 0.0104(11) -0.0037(11)
C20 0.0193(12) 0.0425(16) 0.0301(14) 0.0012(12) 0.0083(11) 0.0032(12)
C21 0.0179(11) 0.0186(11) 0.0170(11) -0.0013(9) 0.0070(9) 0.0034(9)
C22 0.0238(12) 0.0230(12) 0.0248(13) 0.0007(10) 0.0130(11) 0.0005(10)
C23 0.0312(13) 0.0294(14) 0.0168(12) 0.0034(10) 0.0104(10) 0.0073(11)
C24 0.0233(12) 0.0320(14) 0.0165(12) -0.0041(10) 0.0039(10) 0.0048(11)
C25 0.0185(11) 0.0246(12) 0.0197(12) -0.0025(10) 0.0056(10) 0.0009(10)
C26 0.0181(11) 0.0179(11) 0.0148(11) -0.0004(9) 0.0062(9) 0.0029(9)
C27 0.0157(11) 0.0248(12) 0.0151(11) -0.0036(9) 0.0055(9) -0.0010(10)
C28 0.0208(12) 0.0298(13) 0.0212(12) 0.0017(10) 0.0070(10) 0.0021(11)
C29 0.0211(13) 0.0451(16) 0.0236(13) -0.0013(12) 0.0078(11) 0.0066(12)
C30 0.0192(12) 0.0529(18) 0.0287(14) -0.0040(13) 0.0113(11) -0.0067(13)
C31 0.0284(14) 0.0380(15) 0.0343(15) -0.0010(12) 0.0171(12) -0.0090(13)
C32 0.0239(13) 0.0258(13) 0.0242(13) 0.0002(10) 0.0111(11) -0.0030(11)
C33 0.0137(10) 0.0175(11) 0.0258(12) 0.0012(9) 0.0076(10) -0.0014(9)
C34 0.0243(13) 0.0240(13) 0.0337(14) -0.0004(11) 0.0144(11) 0.0005(11)
C35 0.0383(16) 0.0248(14) 0.061(2) -0.0010(14) 0.0285(16) 0.0052(13)
C36 0.0339(16) 0.0223(13) 0.072(2) 0.0169(14) 0.0271(16) 0.0106(12)
C37 0.0328(16) 0.0370(16) 0.0441(18) 0.0195(14) 0.0080(14) 0.0031(13)
C38 0.0323(14) 0.0250(13) 0.0295(14) 0.0055(11) 0.0092(12) 0.0028(12)
N1 0.0137(9) 0.0209(10) 0.0166(9) -0.0024(8) 0.0060(8) -0.0018(8)
N2 0.0154(9) 0.0188(9) 0.0204(10) -0.0013(8) 0.0060(8) -0.0003(8)
P1 0.0143(3) 0.0174(3) 0.0151(3) 0.0002(2) 0.0053(2) 0.0000(2)
Cl1 0.0201(3) 0.0340(3) 0.0248(3) -0.0044(3) 0.0128(2) -0.0043(3)
Pd1 0.01383(8) 0.01796(8) 0.01563(8) -0.00126(7) 0.00629(6) -0.00081(8)

loop_
_atom_type_symbol
_atom_type_description
_atom_type_scat_dispersion_real
_atom_type_scat_dispersion_imag
_atom_type_scat_source
C C 0.0033 0.0016 'International Tables Vol C Tables 4.2.6.8 and 6.1.1.4'
H H 0.0000 0.0000 'International Tables Vol C Tables 4.2.6.8 and 6.1.1.4'
N N 0.0061 0.0033 'International Tables Vol C Tables 4.2.6.8 and 6.1.1.4'
P P 0.1023 0.0942 'International Tables Vol C Tables 4.2.6.8 and 6.1.1.4'
Cl Cl 0.1484 0.1585 'International Tables Vol C Tables 4.2.6.8 and 6.1.1.4'
Pd Pd -0.9988 1.0072 'International Tables Vol C Tables 4.2.6.8 and 6.1.1.4'

loop_
_geom_angle_atom_site_label_1
_geom_angle_atom_site_label_2
_geom_angle_atom_site_label_3
_geom_angle
N1 C1 C2 119.7(2)
N1 C1 C6 122.3(2)
C2 C1 C6 117.8(2)
C3 C2 C1 121.9(2)
C3 C2 H2 119.0
C1 C2 H2 119.0
C4 C3 C2 120.5(2)
C4 C3 H3 119.7
C2 C3 H3 119.7
C5 C4 C3 118.8(2)
C5 C4 H4 120.6
C3 C4 H4 120.6
C4 C5 C6 122.7(2)
C4 C5 H5 118.7
C6 C5 H5 118.7
C5 C6 C1 118.2(2)
C5 C6 C7 116.6(2)
C1 C6 C7 125.1(2)
N2 C7 C6 124.8(2)
N2 C7 C8 120.0(2)
C6 C7 C8 115.24(19)
C9 C8 C13 120.2(3)
C9 C8 C7 119.8(2)
C13 C8 C7 119.9(2)
C8 C9 C10 118.2(3)
C8 C9 H9 120.9
C10 C9 H9 120.9
C11 C10 C9 119.6(3)
C11 C10 H10 120.2
C9 C10 H10 120.2
C12 C11 C10 121.6(3)
C12 C11 H11 119.2
C10 C11 H11 119.2
C11 C12 C13 119.8(3)
C11 C12 H12 120.1
C13 C12 H12 120.1
C12 C13 C8 120.6(3)
C12 C13 H13 119.7
C8 C13 H13 119.7
C15 C14 C19 120.1(2)
C15 C14 N2 120.0(2)
C19 C14 N2 119.8(2)
C16 C15 C14 119.5(2)
C16 C15 H15 120.3
C14 C15 H15 120.3
C15 C16 C17 121.4(2)
C15 C16 H16 119.3
C17 C16 H16 119.3
C18 C17 C16 117.9(2)
C18 C17 C20 121.3(2)
C16 C17 C20 120.8(2)
C17 C18 C19 121.6(2)
C17 C18 H18 119.2
C19 C18 H18 119.2
C18 C19 C14 119.3(2)
C18 C19 H19 120.3
C14 C19 H19 120.3
C17 C20 H20A 109.5
C17 C20 H20B 109.5
H20A C20 H20B 109.5
C17 C20 H20C 109.5
H20A C20 H20C 109.5
H20B C20 H20C 109.5
C26 C21 C22 116.9(2)
C26 C21 Pd1 113.69(16)
C22 C21 Pd1 129.39(18)
C23 C22 C21 120.4(2)
C23 C22 H22 119.8
C21 C22 H22 119.8
C24 C23 C22 121.7(2)
C24 C23 H23 119.2
C22 C23 H23 119.2
C23 C24 C25 119.2(2)
C23 C24 H24 120.4
C25 C24 H24 120.4
C24 C25 C26 118.7(2)
C24 C25 H25 120.7
C26 C25 H25 120.7
C25 C26 C21 123.1(2)
C25 C26 P1 125.00(18)
C21 C26 P1 111.72(16)
C32 C27 C28 118.9(2)
C32 C27 P1 121.97(18)
C28 C27 P1 118.94(18)
C29 C28 C27 120.6(2)
C29 C28 H28 119.7
C27 C28 H28 119.7
C28 C29 C30 119.9(3)
C28 C29 H29 120.1
C30 C29 H29 120.1
C31 C30 C29 120.3(2)
C31 C30 H30 119.9
C29 C30 H30 119.9
C30 C31 C32 120.4(3)
C30 C31 H31 119.8
C32 C31 H31 119.8
C31 C32 C27 119.9(2)
C31 C32 H32 120.0
C27 C32 H32 120.0
C34 C33 C38 119.6(2)
C34 C33 P1 121.34(19)
C38 C33 P1 119.08(18)
C35 C34 C33 119.6(3)
C35 C34 H34 120.2
C33 C34 H34 120.2
C36 C35 C34 120.6(3)
C36 C35 H35 119.7
C34 C35 H35 119.7
C35 C36 C37 120.1(3)
C35 C36 H36 120.0
C37 C36 H36 120.0
C36 C37 C38 120.3(3)
C36 C37 H37 119.9
C38 C37 H37 119.9
C37 C38 C33 119.8(3)
C37 C38 H38 120.1
C33 C38 H38 120.1
C1 N1 P1 129.36(15)
C1 N1 Pd1 125.07(14)
P1 N1 Pd1 101.84(9)
C7 N2 C14 115.62(19)
C7 N2 Pd1 125.52(16)
C14 N2 Pd1 118.43(14)
N1 P1 C26 101.75(10)
N1 P1 C33 109.47(10)
C26 P1 C33 111.08(11)
N1 P1 C27 119.33(10)
C26 P1 C27 108.69(11)
C33 P1 C27 106.46(11)
N1 P1 Pd1 44.41(6)
C26 P1 Pd1 71.24(8)
C33 P1 Pd1 91.07(7)
C27 P1 Pd1 160.59(8)
C21 Pd1 N1 85.57(8)
C21 Pd1 N2 173.00(8)
N1 Pd1 N2 88.62(7)
C21 Pd1 Cl1 90.34(6)
N1 Pd1 Cl1 175.01(5)
N2 Pd1 Cl1 95.26(5)
C21 Pd1 P1 62.96(7)
N1 Pd1 P1 33.75(5)
N2 Pd1 P1 110.09(5)
Cl1 Pd1 P1 141.33(2)

loop_
_geom_bond_atom_site_label_1
_geom_bond_atom_site_label_2
_geom_bond_distance
C1 N1 1.387(3)
C1 C2 1.405(3)
C1 C6 1.414(3)
C2 C3 1.377(3)
C2 H2 0.9500
C3 C4 1.375(3)
C3 H3 0.9500
C4 C5 1.374(3)
C4 H4 0.9500
C5 C6 1.405(3)
C5 H5 0.9500
C6 C7 1.468(3)
C7 N2 1.295(3)
C7 C8 1.499(3)
C8 C9 1.380(4)
C8 C13 1.387(4)
C9 C10 1.415(4)
C9 H9 0.9500
C10 C11 1.373(5)
C10 H10 0.9500
C11 C12 1.344(5)
C11 H11 0.9500
C12 C13 1.373(4)
C12 H12 0.9500
C13 H13 0.9500
C14 C15 1.379(3)
C14 C19 1.382(3)
C14 N2 1.443(3)
C15 C16 1.378(3)
C15 H15 0.9500
C16 C17 1.387(4)
C16 H16 0.9500
C17 C18 1.379(4)
C17 C20 1.501(3)
C18 C19 1.380(3)
C18 H18 0.9500
C19 H19 0.9500
C20 H20A 0.9800
C20 H20B 0.9800
C20 H20C 0.9800
C21 C26 1.393(3)
C21 C22 1.396(3)
C21 Pd1 1.976(2)
C22 C23 1.384(3)
C22 H22 0.9500
C23 C24 1.382(4)
C23 H23 0.9500
C24 C25 1.387(3)
C24 H24 0.9500
C25 C26 1.389(3)
C25 H25 0.9500
C26 P1 1.778(2)
C27 C32 1.387(3)
C27 C28 1.400(3)
C27 P1 1.796(2)
C28 C29 1.376(3)
C28 H28 0.9500
C29 C30 1.377(4)
C29 H29 0.9500
C30 C31 1.376(4)
C30 H30 0.9500
C31 C32 1.386(3)
C31 H31 0.9500
C32 H32 0.9500
C33 C34 1.384(3)
C33 C38 1.390(3)
C33 P1 1.792(2)
C34 C35 1.382(4)
C34 H34 0.9500
C35 C36 1.367(4)
C35 H35 0.9500
C36 C37 1.372(4)
C36 H36 0.9500
C37 C38 1.382(4)
C37 H37 0.9500
C38 H38 0.9500
N1 P1 1.6222(19)
N1 Pd1 2.0433(17)
N2 Pd1 2.1053(19)
P1 Pd1 2.8579(6)
Cl1 Pd1 2.3027(6)

loop_
_geom_torsion_atom_site_label_1
_geom_torsion_atom_site_label_2
_geom_torsion_atom_site_label_3
_geom_torsion_atom_site_label_4
_geom_torsion
N1 C1 C2 C3 175.7(2)
C6 C1 C2 C3 -0.6(3)
C1 C2 C3 C4 -0.6(4)
C2 C3 C4 C5 1.4(4)
C3 C4 C5 C6 -1.1(4)
C4 C5 C6 C1 -0.1(3)
C4 C5 C6 C7 176.5(2)
N1 C1 C6 C5 -175.3(2)
C2 C1 C6 C5 0.9(3)
N1 C1 C6 C7 8.5(3)
C2 C1 C6 C7 -175.3(2)
C5 C6 C7 N2 160.9(2)
C1 C6 C7 N2 -22.9(4)
C5 C6 C7 C8 -18.6(3)
C1 C6 C7 C8 157.7(2)
N2 C7 C8 C9 104.3(3)
C6 C7 C8 C9 -76.2(3)
N2 C7 C8 C13 -78.6(3)
C6 C7 C8 C13 100.9(3)
C13 C8 C9 C10 -0.5(4)
C7 C8 C9 C10 176.6(2)
C8 C9 C10 C11 -0.3(4)
C9 C10 C11 C12 1.3(5)
C10 C11 C12 C13 -1.6(5)
C11 C12 C13 C8 0.8(5)
C9 C8 C13 C12 0.3(4)
C7 C8 C13 C12 -176.8(2)
C19 C14 C15 C16 4.0(4)
N2 C14 C15 C16 -173.7(2)
C14 C15 C16 C17 -0.9(4)
C15 C16 C17 C18 -2.4(4)
C15 C16 C17 C20 177.7(2)
C16 C17 C18 C19 2.7(4)
C20 C17 C18 C19 -177.5(2)
C17 C18 C19 C14 0.4(4)
C15 C14 C19 C18 -3.7(4)
N2 C14 C19 C18 174.0(2)
C26 C21 C22 C23 1.1(3)
Pd1 C21 C22 C23 -179.46(18)
C21 C22 C23 C24 1.4(4)
C22 C23 C24 C25 -2.3(4)
C23 C24 C25 C26 0.7(4)
C24 C25 C26 C21 2.0(3)
C24 C25 C26 P1 -172.76(18)
C22 C21 C26 C25 -2.9(3)
Pd1 C21 C26 C25 177.66(18)
C22 C21 C26 P1 172.50(17)
Pd1 C21 C26 P1 -7.0(2)
C32 C27 C28 C29 -0.6(4)
P1 C27 C28 C29 -176.29(19)
C27 C28 C29 C30 1.1(4)
C28 C29 C30 C31 -0.6(4)
C29 C30 C31 C32 -0.3(4)
C30 C31 C32 C27 0.7(4)
C28 C27 C32 C31 -0.3(4)
P1 C27 C32 C31 175.26(19)
C38 C33 C34 C35 -0.5(4)
P1 C33 C34 C35 -179.8(2)
C33 C34 C35 C36 0.5(4)
C34 C35 C36 C37 -0.4(4)
C35 C36 C37 C38 0.4(4)
C36 C37 C38 C33 -0.3(4)
C34 C33 C38 C37 0.4(4)
P1 C33 C38 C37 179.8(2)
C2 C1 N1 P1 51.6(3)
C6 C1 N1 P1 -132.2(2)
C2 C1 N1 Pd1 -154.18(17)
C6 C1 N1 Pd1 22.0(3)
C6 C7 N2 C14 176.8(2)
C8 C7 N2 C14 -3.8(3)
C6 C7 N2 Pd1 4.5(3)
C8 C7 N2 Pd1 -176.10(16)
C15 C14 N2 C7 91.6(3)
C19 C14 N2 C7 -86.2(3)
C15 C14 N2 Pd1 -95.6(2)
C19 C14 N2 Pd1 86.7(2)
C1 N1 P1 C26 -154.35(19)
Pd1 N1 P1 C26 47.01(11)
C1 N1 P1 C33 88.1(2)
Pd1 N1 P1 C33 -70.58(11)
C1 N1 P1 C27 -34.9(2)
Pd1 N1 P1 C27 166.50(10)
C1 N1 P1 Pd1 158.6(2)
C25 C26 P1 N1 147.2(2)
C21 C26 P1 N1 -28.06(18)
C25 C26 P1 C33 -96.4(2)
C21 C26 P1 C33 88.37(18)
C25 C26 P1 C27 20.4(2)
C21 C26 P1 C27 -154.83(16)
C25 C26 P1 Pd1 179.9(2)
C21 C26 P1 Pd1 4.66(14)
C34 C33 P1 N1 134.78(19)
C38 C33 P1 N1 -44.6(2)
C34 C33 P1 C26 23.2(2)
C38 C33 P1 C26 -156.20(19)
C34 C33 P1 C27 -95.0(2)
C38 C33 P1 C27 85.6(2)
C34 C33 P1 Pd1 93.47(19)
C38 C33 P1 Pd1 -85.92(19)
C32 C27 P1 N1 122.97(19)
C28 C27 P1 N1 -61.5(2)
C32 C27 P1 C26 -121.1(2)
C28 C27 P1 C26 54.4(2)
C32 C27 P1 C33 -1.4(2)
C28 C27 P1 C33 174.09(18)
C32 C27 P1 Pd1 152.39(17)
C28 C27 P1 Pd1 -32.1(4)
C26 C21 Pd1 N1 30.79(16)
C22 C21 Pd1 N1 -148.6(2)
C26 C21 Pd1 N2 -3.2(8)
C22 C21 Pd1 N2 177.4(6)
C26 C21 Pd1 Cl1 -146.35(16)
C22 C21 Pd1 Cl1 34.2(2)
C26 C21 Pd1 P1 4.53(14)
C22 C21 Pd1 P1 -174.9(2)
C1 N1 Pd1 C21 154.93(18)
P1 N1 Pd1 C21 -45.19(10)
C1 N1 Pd1 N2 -28.98(18)
P1 N1 Pd1 N2 130.90(10)
C1 N1 Pd1 Cl1 -170.1(5)
P1 N1 Pd1 Cl1 -10.2(7)
C1 N1 Pd1 P1 -159.9(2)
C7 N2 Pd1 C21 50.1(7)
C14 N2 Pd1 C21 -122.0(6)
C7 N2 Pd1 N1 16.17(19)
C14 N2 Pd1 N1 -155.94(17)
C7 N2 Pd1 Cl1 -166.98(18)
C14 N2 Pd1 Cl1 20.92(16)
C7 N2 Pd1 P1 42.7(2)
C14 N2 Pd1 P1 -129.37(15)
N1 P1 Pd1 C21 127.43(12)
C26 P1 Pd1 C21 -3.43(10)
C33 P1 Pd1 C21 -115.36(10)
C27 P1 Pd1 C21 89.7(2)
C26 P1 Pd1 N1 -130.86(12)
C33 P1 Pd1 N1 117.21(12)
C27 P1 Pd1 N1 -37.7(2)
N1 P1 Pd1 N2 -53.57(11)
C26 P1 Pd1 N2 175.57(9)
C33 P1 Pd1 N2 63.64(9)
C27 P1 Pd1 N2 -91.3(2)
N1 P1 Pd1 Cl1 178.59(10)
C26 P1 Pd1 Cl1 47.73(8)
C33 P1 Pd1 Cl1 -64.20(8)
C27 P1 Pd1 Cl1 140.8(2)
